data_4023239
loop_
_publ_author_name
'Rachel L. Beingessner'
'Bo-Liang Deng'
'Phillip E. Fanwick'
'Hicham Fenniri'

_publ_contact_author_address
;    Department of Chemistry
     Purdue University
     560 Oval Drive 
     West Lafayette, IN 47907-2084
     USA
;
_publ_contact_author_email fanwick@.xray.chem.purdue.edu
_publ_contact_author_fax 1(765)4940239
_publ_contact_author_name 'Phillip E. Fanwick'
_publ_contact_author_phone 1(765)4944572
_publ_section_title
;
 A Regioselective Approach to Trisubstituted
 2 (or 6)-Arylaminopyrimidine-5-carbaldehydes and Their Application in
 the Synthesis of Structurally and Electronically Unique
 G-C Base Precursors
;
_journal_name_full 'Journal of Organic Chemistry'
_journal_page_first 931
_journal_page_last 939
_journal_paper_doi 10.1021/jo7021422
_journal_volume 73
_journal_year 2008
_chemical_formula_moiety 'C22 H30 Br1 N5 O3 Si1'
_chemical_formula_sum 'C22 H30 Br N5 O3 Si'
_chemical_formula_weight 520.51
_chemical_name_systematic ' ?'
_space_group_IT_number 14
_symmetry_cell_setting monoclinic
_symmetry_space_group_name_Hall '-P 2ybc'
_symmetry_space_group_name_H-M 'P 1 21/c 1'
_atom_type_scat_source 'International Tables for Crystallography (Vol C)'
_audit_creation_date 20-09-02
_audit_creation_method from_MolEN_and_SHELXL
_cell_angle_alpha 90.00
_cell_angle_beta 96.0224(7)
_cell_angle_gamma 90.00
_cell_formula_units_Z 4
_cell_length_a 11.5450(2)
_cell_length_b 11.2482(2)
_cell_length_c 20.2878(4)
_cell_measurement_reflns_used 26906
_cell_measurement_temperature 150
_cell_measurement_theta_max 27
_cell_measurement_theta_min 2
_cell_volume 2620.04(8)
_computing_cell_refinement DENZO/SCALEPACK_(Otwinowski,_1996)
_computing_data_collection Collect_(Nonius,_1998)
_computing_data_reduction DENZO/SCALEPACK_(Otwinowski,_1996)
_computing_molecular_graphics
;
ORTEP (Johnson, 1976)
PLUTON (Spek, 1991)
;
_computing_publication_material CIF_VAX_MolEN_(Fair,_1990)
_computing_structure_refinement SHELX97_(Sheldrick,_1997)
_computing_structure_solution PATTY_(DIRDIF99,_Beurskins,_1999)
_diffrn_ambient_temperature 150
_diffrn_measured_fraction_theta_full 0.9800
_diffrn_measured_fraction_theta_max 0.9800
_diffrn_measurement_device_type Nonius_KappaCCD
_diffrn_radiation_type MO-K\a
_diffrn_radiation_wavelength 0.71073
_diffrn_reflns_av_R_equivalents 0.038
_diffrn_reflns_limit_h_max 15
_diffrn_reflns_limit_h_min 0
_diffrn_reflns_limit_k_max 14
_diffrn_reflns_limit_k_min 0
_diffrn_reflns_limit_l_max 26
_diffrn_reflns_limit_l_min -26
_diffrn_reflns_number 26906
_diffrn_reflns_theta_full 27.9
_diffrn_reflns_theta_max 27.91
_diffrn_reflns_theta_min 2.13
_exptl_absorpt_coefficient_mu 1.626
_exptl_absorpt_correction_T_max 0.6139
_exptl_absorpt_correction_T_min 0.3146
_exptl_absorpt_correction_type refined_empirical_(Otwinowski_&_Minor,_1996)
_exptl_crystal_colour colorless
_exptl_crystal_density_diffrn 1.32
_exptl_crystal_description chunk
_exptl_crystal_F_000 1080
_exptl_crystal_size_max 0.40
_exptl_crystal_size_mid 0.35
_exptl_crystal_size_min 0.30
_refine_diff_density_max 0.73
_refine_diff_density_min -1.05
_refine_ls_extinction_method none
_refine_ls_goodness_of_fit_ref 1.055
_refine_ls_hydrogen_treatment
;
Chemically significant hydrogens refined isotropically
Others riding
;
_refine_ls_matrix_type full
_refine_ls_number_parameters 300
_refine_ls_number_reflns 6104
_refine_ls_number_restraints 0
_refine_ls_R_factor_gt 0.042
_refine_ls_shift/su_max 0.000
_refine_ls_structure_factor_coef Fsqd
_refine_ls_weighting_details '1/[\s^2^(Fo^2^)+(0.0535P)^2^+0.4768P] where P=(Fo^2^+2Fc^2^)/3  '
_refine_ls_weighting_scheme calc
_refine_ls_wR_factor_ref 0.102
_reflns_number_gt 4876
_reflns_number_total 6107
_reflns_threshold_expression >2.0\s(I)
_cod_data_source_file jo7021422-File009.cif
_cod_data_source_block D288
_cod_depositor_comments
;
The following automatic conversions were performed:
'_refine_ls_weighting_scheme' value 'calc ' changed to 'calc' according to
'/home/saulius/struct/CIF-dictionaries/cif_core.dic' dictionary named
'cif_core.dic' version 2.4.1 from 2010-06-29.

'_geom_bond_publ_flag'
value 'YES' changed to 'yes' according to
'/home/saulius/struct/CIF-dictionaries/cif_core.dic' dictionary named
'cif_core.dic' version 2.4.1 from 2010-06-29 (34
times).

'_geom_bond_publ_flag' value 'NO' changed to 'no' according to
'/home/saulius/struct/CIF-dictionaries/cif_core.dic' dictionary named
'cif_core.dic' version 2.4.1 from 2010-06-29 (2
times).

'_geom_angle_publ_flag' value 'YES' changed to 'yes' according to
'/home/saulius/struct/CIF-dictionaries/cif_core.dic' dictionary named
'cif_core.dic' version 2.4.1 from 2010-06-29 (50
times).

'_geom_angle_publ_flag' value 'NO' changed to 'no' according to
'/home/saulius/struct/CIF-dictionaries/cif_core.dic' dictionary named
'cif_core.dic' version 2.4.1 from 2010-06-29.

Automatic conversion script
Id: cif_fix_enum 1527 2010-12-29 10:47:43Z saulius 
;
_cod_original_sg_symbol_H-M 'P 21/c'
_cod_original_formula_sum 'C22 H30 Br1 N5 O3 Si1'
_cod_database_code 4023239

loop_
_symmetry_equiv_pos_as_xyz
'x, y, z'
'-x, y+1/2, -z+1/2'
'-x, -y, -z'
'x, -y+1/2, z+1/2'

loop_
_atom_site_label
_atom_site_type_symbol
_atom_site_fract_x
_atom_site_fract_y
_atom_site_fract_z
_atom_site_U_iso_or_equiv
_atom_site_adp_type
_atom_site_occupancy
_atom_site_symmetry_multiplicity
_atom_site_calc_flag
_atom_site_refinement_flags
_atom_site_disorder_assembly
_atom_site_disorder_group
Br(74) Br 0.13631(3) 0.03141(3) 0.110634(19) 0.08038(15) Uani 1 1 d . . .
Si(14) Si 0.46010(5) 0.32225(5) 0.21928(3) 0.03130(14) Uani 1 1 d . . .
O(8) O 0.16359(14) 0.53505(16) -0.16163(7) 0.0468(4) Uani 1 1 d . . .
O(9) O 0.04014(11) 0.41224(13) -0.11483(6) 0.0312(3) Uani 1 1 d . . .
O(11) O 0.49868(11) 0.61167(12) 0.09556(6) 0.0307(3) Uani 1 1 d . . .
N(4) N 0.24460(13) 0.67790(15) -0.05419(8) 0.0294(4) Uani 1 1 d . . .
N(6) N 0.34658(13) 0.54187(14) 0.02259(7) 0.0260(3) Uani 1 1 d . . .
N(7) N 0.19387(14) 0.47868(15) -0.05132(8) 0.0280(4) Uani 1 1 d . . .
N(22) N 0.53736(15) 0.91822(16) 0.06599(9) 0.0356(4) Uani 1 1 d . . .
N(31) N 0.30073(16) 0.87317(16) -0.05962(9) 0.0340(4) Uani 1 1 d . . .
C(1) C 0.41455(16) 0.63085(17) 0.04620(9) 0.0257(4) Uani 1 1 d . . .
C(2) C 0.40425(16) 0.74642(17) 0.02163(9) 0.0266(4) Uani 1 1 d . . .
C(3) C 0.31606(16) 0.76668(17) -0.03157(9) 0.0272(4) Uani 1 1 d . . .
C(5) C 0.26593(16) 0.57246(17) -0.02715(9) 0.0258(4) Uani 1 1 d . . .
C(8) C 0.13372(17) 0.48147(18) -0.11584(10) 0.0295(4) Uani 1 1 d . . .
C(10) C -0.03173(18) 0.3773(2) -0.17669(11) 0.0391(5) Uani 1 1 d . . .
C(12) C 0.51273(17) 0.49165(18) 0.12308(10) 0.0288(4) Uani 1 1 d . . .
C(13) C 0.42724(17) 0.46471(19) 0.17216(10) 0.0314(4) Uani 1 1 d . . .
C(21) C 0.47885(17) 0.84000(18) 0.04723(9) 0.0282(4) Uani 1 1 d . . .
C(32) C 0.2156(2) 0.8952(2) -0.11642(13) 0.0533(7) Uani 1 1 d . . .
C(71) C 0.18350(16) 0.37404(17) -0.01123(9) 0.0269(4) Uani 1 1 d . . .
C(72) C 0.24087(19) 0.2717(2) -0.02512(11) 0.0384(5) Uani 1 1 d . . .
C(73) C 0.2264(2) 0.1696(2) 0.01098(13) 0.0480(6) Uani 1 1 d . . .
C(74) C 0.1542(2) 0.1721(2) 0.06087(12) 0.0446(6) Uani 1 1 d . . .
C(75) C 0.0968(2) 0.2742(2) 0.07550(12) 0.0451(6) Uani 1 1 d . . .
C(76) C 0.11217(19) 0.3759(2) 0.03905(11) 0.0381(5) Uani 1 1 d . . .
C(101) C -0.0870(2) 0.4849(3) -0.21091(13) 0.0564(7) Uani 1 1 d . . .
C(102) C 0.0419(2) 0.3072(3) -0.21938(14) 0.0684(9) Uani 1 1 d . . .
C(103) C -0.1231(2) 0.2999(3) -0.14834(17) 0.0756(10) Uani 1 1 d . . .
C(141) C 0.6020(2) 0.3376(3) 0.27091(13) 0.0544(7) Uani 1 1 d . . .
C(142) C 0.3419(2) 0.2963(3) 0.27302(12) 0.0520(7) Uani 1 1 d . . .
C(143) C 0.4654(3) 0.1979(2) 0.15963(13) 0.0635(8) Uani 1 1 d . . .
H(31) H 0.351(2) 0.924(2) -0.0511(11) 0.036(6) Uiso 1 1 d . . .
H(72) H 0.2906 0.2710 -0.0596 0.046 Uiso 1 1 calc R . .
H(73) H 0.2658 0.0984 0.0015 0.058 Uiso 1 1 calc R . .
H(75) H 0.0474 0.2749 0.1101 0.054 Uiso 1 1 calc R . .
H(76) H 0.0734 0.4473 0.0488 0.046 Uiso 1 1 calc R . .
H(10A) H -0.1237 0.5334 -0.1788 0.085 Uiso 1 1 calc R . .
H(10B) H -0.1462 0.4595 -0.2463 0.085 Uiso 1 1 calc R . .
H(10C) H -0.0273 0.5318 -0.2299 0.085 Uiso 1 1 calc R . .
H(10D) H 0.0999 0.3597 -0.2362 0.103 Uiso 1 1 calc R . .
H(10E) H -0.0076 0.2728 -0.2567 0.103 Uiso 1 1 calc R . .
H(10F) H 0.0817 0.2433 -0.1931 0.103 Uiso 1 1 calc R . .
H(10G) H -0.0843 0.2363 -0.1213 0.113 Uiso 1 1 calc R . .
H(10H) H -0.1745 0.2649 -0.1847 0.113 Uiso 1 1 calc R . .
H(10I) H -0.1691 0.3488 -0.1207 0.113 Uiso 1 1 calc R . .
H(12A) H 0.5929 0.4828 0.1452 0.035 Uiso 1 1 calc R . .
H(12B) H 0.5024 0.4332 0.0865 0.035 Uiso 1 1 calc R . .
H(13A) H 0.3481 0.4595 0.1483 0.038 Uiso 1 1 calc R . .
H(13B) H 0.4275 0.5312 0.2041 0.038 Uiso 1 1 calc R . .
H(14A) H 0.6164 0.2667 0.2986 0.082 Uiso 1 1 calc R . .
H(14B) H 0.6001 0.4079 0.2993 0.082 Uiso 1 1 calc R . .
H(14C) H 0.6645 0.3463 0.2421 0.082 Uiso 1 1 calc R . .
H(14D) H 0.2670 0.2914 0.2455 0.078 Uiso 1 1 calc R . .
H(14E) H 0.3398 0.3621 0.3045 0.078 Uiso 1 1 calc R . .
H(14F) H 0.3564 0.2216 0.2974 0.078 Uiso 1 1 calc R . .
H(14G) H 0.4784 0.1230 0.1840 0.095 Uiso 1 1 calc R . .
H(14H) H 0.5291 0.2113 0.1322 0.095 Uiso 1 1 calc R . .
H(14I) H 0.3914 0.1938 0.1312 0.095 Uiso 1 1 calc R . .
H(32A) H 0.2236 0.8346 -0.1504 0.080 Uiso 1 1 calc R . .
H(32B) H 0.2290 0.9740 -0.1347 0.080 Uiso 1 1 calc R . .
H(32C) H 0.1370 0.8916 -0.1025 0.080 Uiso 1 1 calc R . .

loop_
_atom_site_aniso_label
_atom_site_aniso_U_11
_atom_site_aniso_U_22
_atom_site_aniso_U_33
_atom_site_aniso_U_12
_atom_site_aniso_U_13
_atom_site_aniso_U_23
Br(74) 0.0947(3) 0.03963(19) 0.1124(3) 0.00194(15) 0.0371(2) 0.03611(17)
Si(14) 0.0307(3) 0.0302(3) 0.0329(3) 0.0015(2) 0.0031(2) 0.0072(2)
O(8) 0.0531(10) 0.0548(11) 0.0314(8) -0.0232(8) -0.0009(7) 0.0052(7)
O(9) 0.0259(7) 0.0325(8) 0.0341(7) -0.0073(6) -0.0028(6) -0.0024(6)
O(11) 0.0337(7) 0.0240(8) 0.0321(7) -0.0059(6) -0.0072(6) 0.0052(6)
N(4) 0.0316(9) 0.0230(9) 0.0323(9) -0.0058(7) -0.0030(7) 0.0021(7)
N(6) 0.0274(8) 0.0222(9) 0.0280(8) -0.0041(6) 0.0011(7) 0.0009(6)
N(7) 0.0295(8) 0.0244(9) 0.0290(8) -0.0069(6) -0.0020(7) 0.0013(7)
N(22) 0.0408(10) 0.0266(10) 0.0381(10) -0.0076(8) -0.0023(8) 0.0021(8)
N(31) 0.0372(10) 0.0241(10) 0.0380(10) -0.0082(8) -0.0094(8) 0.0069(8)
C(1) 0.0268(10) 0.0250(10) 0.0249(9) -0.0025(7) 0.0009(7) 0.0000(8)
C(2) 0.0290(10) 0.0229(10) 0.0277(9) -0.0049(8) 0.0017(8) 0.0005(8)
C(3) 0.0292(10) 0.0234(10) 0.0288(10) -0.0025(8) 0.0018(8) 0.0026(8)
C(5) 0.0258(10) 0.0251(10) 0.0263(9) -0.0051(7) 0.0020(8) -0.0018(8)
C(8) 0.0298(10) 0.0274(11) 0.0306(10) -0.0039(8) 0.0005(8) -0.0027(8)
C(10) 0.0329(11) 0.0369(13) 0.0445(12) -0.0018(9) -0.0101(9) -0.0120(10)
C(12) 0.0300(10) 0.0241(11) 0.0316(10) 0.0003(8) -0.0005(8) 0.0061(8)
C(13) 0.0313(10) 0.0304(12) 0.0320(10) 0.0039(8) 0.0011(8) 0.0031(9)
C(21) 0.0328(10) 0.0235(11) 0.0276(10) -0.0018(8) 0.0003(8) 0.0036(8)
C(32) 0.0567(15) 0.0348(14) 0.0617(16) -0.0082(11) -0.0256(12) 0.0183(12)
C(71) 0.0266(10) 0.0235(10) 0.0300(10) -0.0060(7) -0.0005(8) -0.0017(8)
C(72) 0.0406(12) 0.0320(13) 0.0442(12) 0.0047(9) 0.0128(10) 0.0021(10)
C(73) 0.0556(14) 0.0243(12) 0.0666(16) 0.0078(10) 0.0178(12) 0.0035(11)
C(74) 0.0517(13) 0.0259(12) 0.0570(14) -0.0046(10) 0.0099(11) 0.0083(10)
C(75) 0.0534(14) 0.0350(13) 0.0504(13) -0.0008(10) 0.0223(11) 0.0088(11)
C(76) 0.0467(13) 0.0247(11) 0.0448(12) 0.0046(9) 0.0133(10) 0.0007(9)
C(101) 0.0549(16) 0.0598(18) 0.0488(14) 0.0158(12) -0.0213(12) -0.0098(13)
C(102) 0.0597(17) 0.072(2) 0.0697(18) 0.0140(14) -0.0122(14) -0.0408(16)
C(103) 0.0520(16) 0.078(2) 0.092(2) -0.0370(15) -0.0163(15) -0.0042(18)
C(141) 0.0403(13) 0.0544(17) 0.0657(16) -0.0001(11) -0.0073(12) 0.0249(13)
C(142) 0.0425(13) 0.0640(18) 0.0505(14) 0.0032(12) 0.0098(11) 0.0231(13)
C(143) 0.101(2) 0.0359(15) 0.0555(16) 0.0045(14) 0.0159(15) 0.0024(12)

loop_
_geom_angle_atom_site_label_1
_geom_angle_atom_site_label_2
_geom_angle_atom_site_label_3
_geom_angle
_geom_angle_publ_flag
C(143) Si(14) C(142) 109.92(14) yes
C(143) Si(14) C(141) 110.53(14) yes
C(142) Si(14) C(141) 110.05(12) yes
C(143) Si(14) C(13) 109.20(11) yes
C(142) Si(14) C(13) 108.08(11) yes
C(141) Si(14) C(13) 109.01(11) yes
C(8) O(9) C(10) 121.60(16) yes
C(1) O(11) C(12) 118.51(14) yes
C(5) N(4) C(3) 116.40(16) yes
C(1) N(6) C(5) 114.45(16) yes
C(5) N(7) C(8) 121.52(16) yes
C(5) N(7) C(71) 119.91(15) yes
C(8) N(7) C(71) 118.52(15) yes
C(3) N(31) C(32) 122.71(18) yes
C(3) N(31) H(31) 118.4(17) yes
C(32) N(31) H(31) 117.0(17) yes
N(6) C(1) O(11) 120.20(17) yes
N(6) C(1) C(2) 123.27(16) yes
O(11) C(1) C(2) 116.52(16) yes
C(1) C(2) C(3) 116.65(16) yes
C(1) C(2) C(21) 122.28(17) yes
C(3) C(2) C(21) 121.07(17) yes
N(31) C(3) N(4) 118.26(17) yes
N(31) C(3) C(2) 121.43(17) yes
N(4) C(3) C(2) 120.31(17) yes
N(4) C(5) N(6) 128.82(17) yes
N(4) C(5) N(7) 116.98(16) yes
N(6) C(5) N(7) 114.18(17) yes
O(8) C(8) O(9) 127.60(18) yes
O(8) C(8) N(7) 125.40(17) yes
O(9) C(8) N(7) 106.99(16) yes
O(9) C(10) C(102) 109.11(17) yes
O(9) C(10) C(101) 110.47(18) yes
C(102) C(10) C(101) 113.3(2) yes
O(9) C(10) C(103) 100.36(18) yes
C(102) C(10) C(103) 112.0(2) yes
C(101) C(10) C(103) 110.9(2) yes
O(11) C(12) C(13) 112.59(16) yes
C(12) C(13) Si(14) 113.33(14) yes
N(22) C(21) C(2) 177.4(2) yes
C(72) C(71) C(76) 120.27(19) yes
C(72) C(71) N(7) 119.89(18) yes
C(76) C(71) N(7) 119.79(18) yes
C(71) C(72) C(73) 120.1(2) yes
C(74) C(73) C(72) 119.2(2) yes
C(75) C(74) C(73) 121.3(2) yes
C(75) C(74) Br(74) 119.97(18) yes
C(73) C(74) Br(74) 118.77(18) yes
C(74) C(75) C(76) 118.9(2) yes
C(71) C(76) C(75) 120.2(2) yes
N(22) H(31) N(31) 159(2) no

loop_
_geom_bond_atom_site_label_1
_geom_bond_atom_site_label_2
_geom_bond_distance
_geom_bond_publ_flag
Br(74) C(74) 1.900(2) yes
Si(14) C(143) 1.855(3) yes
Si(14) C(142) 1.857(2) yes
Si(14) C(141) 1.858(2) yes
Si(14) C(13) 1.884(2) yes
O(8) C(8) 1.188(2) yes
O(9) C(8) 1.334(2) yes
O(9) C(10) 1.483(2) yes
O(11) C(1) 1.337(2) yes
O(11) C(12) 1.463(2) yes
N(4) C(5) 1.319(3) yes
N(4) C(3) 1.345(2) yes
N(6) C(1) 1.330(2) yes
N(6) C(5) 1.344(2) yes
N(7) C(5) 1.400(2) yes
N(7) C(8) 1.416(3) yes
N(7) C(71) 1.443(2) yes
N(31) C(3) 1.330(3) yes
N(31) C(32) 1.455(3) yes
N(31) H(31) 0.82(2) yes
N(22) C(21) 1.149(3) yes
C(1) C(2) 1.393(3) yes
C(2) C(3) 1.422(3) yes
C(2) C(21) 1.423(3) yes
C(10) C(102) 1.500(3) yes
C(10) C(101) 1.504(3) yes
C(10) C(103) 1.525(4) yes
C(12) C(13) 1.505(3) yes
C(71) C(72) 1.372(3) yes
C(71) C(76) 1.377(3) yes
C(72) C(73) 1.382(3) yes
C(73) C(74) 1.377(3) yes
C(74) C(75) 1.373(3) yes
C(75) C(76) 1.384(3) yes
H(31) N(22) 2.23(2) no
H(31) N(31) 0.82(2) no
